data_4107986
loop_
_publ_author_name
'Tetsuro Murahashi'
'Yasuhiro Hashimoto'
'Koji Chiyoda'
'Mayu Fujimoto'
'Tomohito Uemura'
'Ryou Inoue'
'Sensuke Ogoshi'
'Hideo Kurosawa'

_publ_section_title
;
 Reductive Coupling of Metal Triangles in Sandwich Complexes
;
_journal_name_full 'Journal of the American Chemical Society'
_journal_page_first 8586
_journal_page_last 8587
_journal_paper_doi 10.1021/ja802624p
_journal_volume 130
_journal_year 2008
_chemical_formula_sum 'C28 H41 B2 F8 N3 Pd3'
_chemical_formula_weight 912.46
_space_group_IT_number 14
_symmetry_cell_setting monoclinic
_symmetry_Int_Tables_number 14
_symmetry_space_group_name_Hall '-P 2ybc'
_symmetry_space_group_name_H-M 'P 1 21/c 1'
_cell_angle_alpha 90
_cell_angle_beta 95.791(1)
_cell_angle_gamma 90
_cell_formula_units_Z 4
_cell_length_a 7.2569(3)
_cell_length_b 21.5621(8)
_cell_length_c 22.2397(7)
_cell_measurement_reflns_used 44661
_cell_measurement_temperature 123.2
_cell_measurement_theta_max 30.5
_cell_measurement_theta_min 3.0
_cell_volume 3462.2(2)
_computing_cell_refinement PROCESS-AUTO
_computing_data_collection PROCESS-AUTO
_computing_data_reduction 'teXsan Ver. 1.11'
_computing_publication_material 'teXsan Ver. 1.11'
_computing_structure_refinement 'teXsan Ver. 1.10'
_computing_structure_solution 'DIRDIF94 (PATTY)'
_diffrn_detector_area_resol_mean 10.00
_diffrn_measured_fraction_theta_full 0.9967
_diffrn_measured_fraction_theta_max 0.9967
_diffrn_measurement_device_type 'Rigaku RAXIS-RAPID Imaging Plate'
_diffrn_measurement_method \w
_diffrn_radiation_type 'Mo K\a'
_diffrn_radiation_wavelength 0.7107
_diffrn_reflns_av_R_equivalents 0.047
_diffrn_reflns_limit_h_max 10
_diffrn_reflns_limit_h_min -10
_diffrn_reflns_limit_k_max 30
_diffrn_reflns_limit_k_min -30
_diffrn_reflns_limit_l_max 31
_diffrn_reflns_limit_l_min -31
_diffrn_reflns_number 70500
_diffrn_reflns_theta_full 30.51
_diffrn_reflns_theta_max 30.51
_exptl_absorpt_coefficient_mu 1.608
_exptl_absorpt_correction_type none
_exptl_crystal_colour red
_exptl_crystal_density_diffrn 1.750
_exptl_crystal_description block
_exptl_crystal_size_max 0.600
_exptl_crystal_size_mid 0.500
_exptl_crystal_size_min 0.250
_refine_diff_density_max 0.76
_refine_diff_density_min -0.58
_refine_ls_extinction_method none
_refine_ls_goodness_of_fit_ref 0.726
_refine_ls_hydrogen_treatment noref
_refine_ls_number_parameters 397
_refine_ls_number_reflns 6280
_refine_ls_R_factor_gt 0.0510
_refine_ls_shift/su_max 0.3134
_refine_ls_structure_factor_coef F
_refine_ls_weighting_scheme unit
_refine_ls_wR_factor_ref 0.0584
_reflns_number_gt 6280
_reflns_number_total 10558
_reflns_threshold_expression F^2^>3.0\s(F^2^)
_cod_data_source_file ja802624p-file005.cif
_cod_data_source_block 071019-2
_cod_original_formula_sum 'C28 H41 B2 F8 N3 Pd3 '
_cod_database_code 4107986

loop_
_symmetry_equiv_pos_as_xyz
x,y,z
-x,1/2+y,1/2-z
-x,-y,-z
x,1/2-y,1/2+z

loop_
_atom_site_label
_atom_site_type_symbol
_atom_site_fract_x
_atom_site_fract_y
_atom_site_fract_z
_atom_site_U_iso_or_equiv
_atom_site_adp_type
_atom_site_occupancy
_atom_site_calc_flag
Pd(1) Pd 0.56477(8) 0.74355(3) 0.34154(3) 0.0535(2) Uani 1.00 d
Pd(2) Pd 0.76305(10) 0.64938(3) 0.39940(3) 0.0610(2) Uani 1.00 d
Pd(3) Pd 0.92151(8) 0.71561(3) 0.31332(3) 0.0521(2) Uani 1.00 d
F(1) F 1.193(1) 0.0734(4) 0.7430(4) 0.178(4) Uani 1.00 d
F(2) F 1.239(1) -0.0117(4) 0.7924(5) 0.176(4) Uani 1.00 d
F(3) F 1.003(2) 0.0321(5) 0.8032(7) 0.230(6) Uani 1.00 d
F(4) F 1.024(2) -0.0066(7) 0.7182(5) 0.288(7) Uani 1.00 d
F(5) F 0.668(3) 0.1874(7) 0.919(1) 0.36(1) Uani 1.00 d
F(6) F 0.767(2) 0.1103(6) 0.9405(4) 0.204(6) Uani 1.00 d
F(7) F 0.627(1) 0.1473(6) 1.0099(5) 0.197(5) Uani 1.00 d
F(8) F 0.478(2) 0.1217(9) 0.9288(5) 0.309(8) Uani 1.00 d
N(1) N 0.464(1) 0.8181(4) 0.2868(3) 0.068(2) Uani 1.00 d
N(2) N 0.779(1) 0.5771(4) 0.4650(4) 0.080(3) Uani 1.00 d
N(3) N 0.975(1) 0.7750(4) 0.2428(3) 0.071(2) Uani 1.00 d
C(1) C 0.695(1) 0.8154(4) 0.4024(3) 0.059(2) Uani 1.00 d
C(2) C 0.660(1) 0.7687(5) 0.4412(4) 0.069(3) Uani 1.00 d
C(3) C 0.781(1) 0.7218(4) 0.4679(3) 0.071(3) Uani 1.00 d
C(4) C 0.956(1) 0.7081(4) 0.4553(4) 0.065(3) Uani 1.00 d
C(5) C 1.061(1) 0.7361(4) 0.4106(4) 0.065(3) Uani 1.00 d
C(6) C 1.025(1) 0.7881(4) 0.3765(3) 0.058(2) Uani 1.00 d
C(7) C 0.875(1) 0.8367(4) 0.3850(3) 0.062(2) Uani 1.00 d
C(8) C 0.961(2) 0.8900(5) 0.4294(4) 0.082(3) Uani 1.00 d
C(9) C 1.006(2) 0.8658(5) 0.4937(4) 0.102(4) Uani 1.00 d
C(10) C 0.816(2) 0.9420(5) 0.4297(6) 0.107(4) Uani 1.00 d
C(11) C 1.138(2) 0.9155(5) 0.4052(5) 0.101(4) Uani 1.00 d
C(12) C 0.459(1) 0.6833(4) 0.2664(4) 0.064(3) Uani 1.00 d
C(13) C 0.445(1) 0.6457(5) 0.3139(4) 0.069(3) Uani 1.00 d
C(14) C 0.565(1) 0.5973(4) 0.3389(4) 0.071(3) Uani 1.00 d
C(15) C 0.739(1) 0.5837(4) 0.3246(4) 0.071(3) Uani 1.00 d
C(16) C 0.845(1) 0.6146(4) 0.2821(4) 0.071(3) Uani 1.00 d
C(17) C 0.786(1) 0.6583(4) 0.2397(4) 0.062(2) Uani 1.00 d
C(18) C 0.595(1) 0.6798(4) 0.2191(4) 0.070(3) Uani 1.00 d
C(19) C 0.513(2) 0.6405(5) 0.1615(4) 0.090(4) Uani 1.00 d
C(20) C 0.317(2) 0.6595(7) 0.1427(5) 0.136(5) Uani 1.00 d
C(21) C 0.624(3) 0.6547(8) 0.1097(5) 0.159(6) Uani 1.00 d
C(22) C 0.519(2) 0.5722(6) 0.1756(5) 0.111(5) Uani 1.00 d
C(23) C 0.433(1) 0.8589(5) 0.2578(4) 0.070(3) Uani 1.00 d
C(24) C 0.388(2) 0.9129(6) 0.2179(6) 0.120(5) Uani 1.00 d
C(25) C 0.779(2) 0.5433(5) 0.5032(4) 0.081(3) Uani 1.00 d
C(26) C 0.770(2) 0.4994(6) 0.5533(5) 0.121(5) Uani 1.00 d
C(27) C 0.957(1) 0.8008(5) 0.1984(4) 0.080(3) Uani 1.00 d
C(28) C 0.930(2) 0.8343(8) 0.1410(5) 0.138(6) Uani 1.00 d
B(1) B 1.124(2) 0.020(1) 0.759(1) 0.142(8) Uani 1.00 d
B(2) B 0.622(3) 0.140(1) 0.9474(9) 0.123(7) Uani 1.00 d
H(1) H 0.8945 0.8489 0.5083 0.1177 Uiso 1.00 calc
H(2) H 1.0952 0.8333 0.4951 0.1177 Uiso 1.00 calc
H(3) H 1.0503 0.8979 0.5206 0.1177 Uiso 1.00 calc
H(4) H 0.8565 0.9753 0.4555 0.1252 Uiso 1.00 calc
H(5) H 0.7840 0.9583 0.3895 0.1252 Uiso 1.00 calc
H(6) H 0.7019 0.9259 0.4431 0.1252 Uiso 1.00 calc
H(7) H 1.2313 0.8832 0.4041 0.1150 Uiso 1.00 calc
H(8) H 1.1134 0.9306 0.3642 0.1150 Uiso 1.00 calc
H(9) H 1.1928 0.9485 0.4293 0.1150 Uiso 1.00 calc
H(10) H 0.3084 0.7035 0.1343 0.1557 Uiso 1.00 calc
H(11) H 0.2636 0.6379 0.1082 0.1557 Uiso 1.00 calc
H(12) H 0.2385 0.6521 0.1753 0.1557 Uiso 1.00 calc
H(13) H 0.7569 0.6423 0.1219 0.1803 Uiso 1.00 calc
H(14) H 0.5869 0.6309 0.0751 0.1803 Uiso 1.00 calc
H(15) H 0.6272 0.6969 0.1008 0.1803 Uiso 1.00 calc
H(16) H 0.4463 0.5627 0.2086 0.1249 Uiso 1.00 calc
H(17) H 0.4741 0.5477 0.1419 0.1249 Uiso 1.00 calc
H(18) H 0.6446 0.5590 0.1885 0.1249 Uiso 1.00 calc
H(19) H 0.4026 0.9520 0.2394 0.1382 Uiso 1.00 calc
H(20) H 0.4705 0.9154 0.1858 0.1382 Uiso 1.00 calc
H(21) H 0.2644 0.9117 0.1984 0.1382 Uiso 1.00 calc
H(22) H 0.7323 0.5195 0.5890 0.1415 Uiso 1.00 calc
H(23) H 0.6852 0.4661 0.5433 0.1415 Uiso 1.00 calc
H(24) H 0.8902 0.4808 0.5654 0.1415 Uiso 1.00 calc
H(25) H 1.0422 0.8527 0.1308 0.1564 Uiso 1.00 calc
H(26) H 0.8837 0.8073 0.1088 0.1564 Uiso 1.00 calc
H(27) H 0.8401 0.8674 0.1430 0.1564 Uiso 1.00 calc
H(28) H 0.8487 0.8565 0.3461 0.0727 Uiso 1.00 calc
H(29) H 0.6070 0.7219 0.2039 0.0829 Uiso 1.00 calc
H(30) H 0.5881 0.8378 0.3839 0.0507 Uiso 1.00 calc
H(31) H 0.5333 0.7671 0.4523 0.0507 Uiso 1.00 calc
H(32) H 0.7325 0.6962 0.4988 0.0507 Uiso 1.00 calc
H(33) H 1.0194 0.6752 0.4794 0.0507 Uiso 1.00 calc
H(34) H 1.1754 0.7148 0.4040 0.0507 Uiso 1.00 calc
H(35) H 1.1004 0.7955 0.3436 0.0507 Uiso 1.00 calc
H(36) H 0.3688 0.7172 0.2612 0.0507 Uiso 1.00 calc
H(37) H 0.3363 0.6530 0.3351 0.0507 Uiso 1.00 calc
H(38) H 0.5160 0.5711 0.3693 0.0507 Uiso 1.00 calc
H(39) H 0.7996 0.5484 0.3458 0.0507 Uiso 1.00 calc
H(40) H 0.9751 0.6029 0.2839 0.0507 Uiso 1.00 calc
H(41) H 0.8840 0.6780 0.2200 0.0507 Uiso 1.00 calc

loop_
_atom_site_aniso_label
_atom_site_aniso_U_11
_atom_site_aniso_U_22
_atom_site_aniso_U_33
_atom_site_aniso_U_12
_atom_site_aniso_U_13
_atom_site_aniso_U_23
Pd(1) 0.0500(3) 0.0604(4) 0.0497(3) 0.0004(3) 0.0031(2) -0.0043(3)
Pd(2) 0.0765(4) 0.0578(4) 0.0485(3) -0.0020(3) 0.0061(3) 0.0043(3)
Pd(3) 0.0526(3) 0.0582(4) 0.0463(3) -0.0022(3) 0.0083(2) -0.0056(3)
F(1) 0.176(8) 0.144(7) 0.198(9) -0.069(6) -0.053(7) 0.095(7)
F(2) 0.192(9) 0.144(8) 0.187(9) 0.045(7) -0.003(7) 0.066(7)
F(3) 0.148(9) 0.17(1) 0.38(2) -0.022(8) 0.09(1) -0.02(1)
F(4) 0.37(2) 0.32(2) 0.147(9) -0.26(2) -0.10(1) 0.11(1)
F(5) 0.35(2) 0.20(1) 0.54(3) 0.01(1) 0.06(2) 0.19(2)
F(6) 0.20(1) 0.29(2) 0.129(7) 0.09(1) 0.052(7) 0.003(8)
F(7) 0.105(6) 0.30(1) 0.191(10) -0.031(7) 0.018(6) -0.099(10)
F(8) 0.17(1) 0.63(3) 0.124(8) -0.20(2) 0.016(7) -0.06(1)
N(1) 0.066(4) 0.070(5) 0.066(4) 0.005(4) -0.006(4) 0.000(4)
N(2) 0.101(6) 0.072(5) 0.067(5) -0.003(5) 0.014(4) 0.013(4)
N(3) 0.072(5) 0.079(5) 0.061(4) -0.020(4) 0.012(4) -0.004(4)
C(1) 0.062(5) 0.068(5) 0.045(4) 0.012(4) 0.000(3) -0.003(4)
C(2) 0.058(5) 0.094(7) 0.055(5) -0.001(5) 0.008(4) -0.024(5)
C(3) 0.100(7) 0.071(6) 0.042(4) 0.001(5) 0.012(4) 0.001(4)
C(4) 0.077(6) 0.067(5) 0.049(4) 0.006(5) -0.010(4) 0.005(4)
C(5) 0.058(5) 0.071(6) 0.065(5) 0.007(4) -0.004(4) -0.011(4)
C(6) 0.065(5) 0.062(5) 0.047(4) -0.003(4) 0.006(3) -0.006(4)
C(7) 0.081(6) 0.059(5) 0.040(4) -0.008(4) -0.014(4) -0.004(3)
C(8) 0.113(8) 0.067(6) 0.060(5) -0.008(6) -0.027(5) -0.014(4)
C(9) 0.14(1) 0.099(8) 0.055(5) -0.011(7) -0.027(6) -0.022(5)
C(10) 0.13(1) 0.070(7) 0.115(9) 0.013(7) -0.010(8) -0.026(6)
C(11) 0.107(9) 0.080(7) 0.112(9) -0.034(7) -0.012(7) -0.010(6)
C(12) 0.065(5) 0.059(5) 0.067(5) -0.011(4) 0.000(4) -0.009(4)
C(13) 0.057(5) 0.083(6) 0.071(5) -0.015(5) 0.019(4) -0.013(5)
C(14) 0.089(7) 0.061(5) 0.066(5) -0.017(5) 0.017(5) 0.003(4)
C(15) 0.097(7) 0.050(5) 0.063(5) 0.002(5) -0.008(5) -0.002(4)
C(16) 0.068(5) 0.069(6) 0.078(6) -0.002(5) 0.013(5) -0.030(5)
C(17) 0.071(5) 0.061(5) 0.056(4) -0.012(4) 0.013(4) -0.012(4)
C(18) 0.097(7) 0.061(5) 0.052(4) -0.030(5) 0.008(4) -0.013(4)
C(19) 0.120(9) 0.102(8) 0.048(5) -0.039(7) 0.000(5) -0.018(5)
C(20) 0.14(1) 0.17(1) 0.086(8) -0.03(1) -0.061(8) -0.022(8)
C(21) 0.26(2) 0.17(1) 0.050(6) -0.10(1) 0.029(9) -0.037(8)
C(22) 0.15(1) 0.101(9) 0.084(7) -0.039(8) -0.008(7) -0.040(7)
C(23) 0.055(5) 0.073(6) 0.079(6) 0.003(4) -0.013(4) -0.004(5)
C(24) 0.12(1) 0.093(9) 0.14(1) 0.021(8) -0.017(8) 0.039(8)
C(25) 0.106(8) 0.074(7) 0.064(6) 0.003(6) 0.007(5) 0.006(5)
C(26) 0.18(1) 0.101(9) 0.081(8) 0.012(9) 0.019(8) 0.039(7)
C(27) 0.071(6) 0.109(8) 0.057(5) -0.034(6) 0.000(4) 0.005(5)
C(28) 0.15(1) 0.19(2) 0.077(7) -0.05(1) 0.002(8) 0.053(9)
B(1) 0.068(9) 0.15(2) 0.20(2) -0.02(1) 0.00(1) 0.10(2)
B(2) 0.08(1) 0.19(2) 0.10(1) -0.04(1) 0.007(9) -0.01(1)

loop_
_atom_type_symbol
_atom_type_description
_atom_type_scat_dispersion_real
_atom_type_scat_dispersion_imag
_atom_type_scat_source
C C 0.003 0.002
;International Tables for Crystallography
(1992, Vol. C, Tables 4.2.6.8 and 6.1.1.1)
;
H H 0.000 0.000
;International Tables for Crystallography
(1992, Vol. C, Table 6.1.1.2)
;
N N 0.006 0.003
;International Tables for Crystallography
(1992, Vol. C, Tables 4.2.6.8 and 6.1.1.1)
;
B B 0.001 0.001
;International Tables for Crystallography
(1992, Vol. C, Tables 4.2.6.8 and 6.1.1.1)
;
F F 0.017 0.010
;International Tables for Crystallography
(1992, Vol. C, Tables 4.2.6.8 and 6.1.1.1)
;
Pd Pd -0.999 1.007
;International Tables for Crystallography
(1992, Vol. C, Tables 4.2.6.8 and 6.1.1.1)
;

loop_
_geom_angle_atom_site_label_1
_geom_angle_atom_site_label_2
_geom_angle_atom_site_label_3
_geom_angle
_geom_angle_publ_flag
Pd(2) Pd(1) Pd(3) 59.29(2) yes
Pd(2) Pd(1) N(1) 167.4(2) yes
Pd(2) Pd(1) C(1) 93.4(2) yes
Pd(2) Pd(1) C(2) 68.4(2) yes
Pd(2) Pd(1) C(12) 92.6(2) yes
Pd(2) Pd(1) C(13) 67.6(2) yes
Pd(3) Pd(1) N(1) 108.1(2) yes
Pd(3) Pd(1) C(1) 86.5(2) yes
Pd(3) Pd(1) C(2) 94.2(2) yes
Pd(3) Pd(1) C(12) 87.8(2) yes
Pd(3) Pd(1) C(13) 94.3(2) yes
N(1) Pd(1) C(1) 85.5(3) yes
N(1) Pd(1) C(2) 115.3(3) yes
N(1) Pd(1) C(12) 86.4(3) yes
N(1) Pd(1) C(13) 116.0(3) yes
C(1) Pd(1) C(2) 35.1(3) yes
C(1) Pd(1) C(12) 168.1(3) yes
C(1) Pd(1) C(13) 156.8(3) yes
C(2) Pd(1) C(12) 156.1(4) yes
C(2) Pd(1) C(13) 121.9(3) yes
C(12) Pd(1) C(13) 34.3(3) yes
Pd(1) Pd(2) Pd(3) 61.38(2) yes
Pd(1) Pd(2) N(2) 148.8(2) yes
Pd(1) Pd(2) C(3) 77.8(2) yes
Pd(1) Pd(2) C(4) 96.6(2) yes
Pd(1) Pd(2) C(14) 79.0(3) yes
Pd(1) Pd(2) C(15) 97.2(2) yes
Pd(3) Pd(2) N(2) 149.8(2) yes
Pd(3) Pd(2) C(3) 96.6(2) yes
Pd(3) Pd(2) C(4) 78.7(2) yes
Pd(3) Pd(2) C(14) 97.7(2) yes
Pd(3) Pd(2) C(15) 79.1(3) yes
N(2) Pd(2) C(3) 92.9(3) yes
N(2) Pd(2) C(4) 92.7(3) yes
N(2) Pd(2) C(14) 91.9(3) yes
N(2) Pd(2) C(15) 92.4(3) yes
C(3) Pd(2) C(4) 36.4(3) yes
C(3) Pd(2) C(14) 142.4(4) yes
C(3) Pd(2) C(15) 174.7(3) yes
C(4) Pd(2) C(14) 175.4(3) yes
C(4) Pd(2) C(15) 143.9(4) yes
C(14) Pd(2) C(15) 36.6(3) yes
Pd(1) Pd(3) Pd(2) 59.33(2) yes
Pd(1) Pd(3) N(3) 106.4(2) yes
Pd(1) Pd(3) C(5) 94.3(2) yes
Pd(1) Pd(3) C(6) 88.1(2) yes
Pd(1) Pd(3) C(16) 93.9(2) yes
Pd(1) Pd(3) C(17) 86.2(2) yes
Pd(2) Pd(3) N(3) 165.5(2) yes
Pd(2) Pd(3) C(5) 67.9(2) yes
Pd(2) Pd(3) C(6) 93.7(2) yes
Pd(2) Pd(3) C(16) 67.4(2) yes
Pd(2) Pd(3) C(17) 92.3(2) yes
N(3) Pd(3) C(5) 118.9(3) yes
N(3) Pd(3) C(6) 88.1(3) yes
N(3) Pd(3) C(16) 113.9(3) yes
N(3) Pd(3) C(17) 83.6(3) yes
C(5) Pd(3) C(6) 34.9(3) yes
C(5) Pd(3) C(16) 121.3(3) yes
C(5) Pd(3) C(17) 156.0(3) yes
C(6) Pd(3) C(16) 156.2(3) yes
C(6) Pd(3) C(17) 168.2(3) yes
C(16) Pd(3) C(17) 35.0(3) yes
Pd(1) N(1) C(23) 171.7(8) yes
Pd(2) N(2) C(25) 172.8(9) yes
Pd(3) N(3) C(27) 160.9(7) yes
Pd(1) C(1) C(2) 76.8(5) yes
Pd(1) C(1) C(7) 113.2(5) yes
C(2) C(1) C(7) 128.8(7) yes
Pd(1) C(2) C(1) 68.1(5) yes
Pd(1) C(2) C(3) 110.1(6) yes
C(1) C(2) C(3) 129.3(8) yes
Pd(2) C(3) C(2) 103.0(6) yes
Pd(2) C(3) C(4) 72.1(5) yes
C(2) C(3) C(4) 128.1(8) yes
Pd(2) C(4) C(3) 71.5(5) yes
Pd(2) C(4) C(5) 101.8(5) yes
C(3) C(4) C(5) 128.2(8) yes
Pd(3) C(5) C(4) 110.5(6) yes
Pd(3) C(5) C(6) 66.3(5) yes
C(4) C(5) C(6) 130.0(8) yes
Pd(3) C(6) C(5) 78.7(5) yes
Pd(3) C(6) C(7) 111.5(5) yes
C(5) C(6) C(7) 126.2(7) yes
C(1) C(7) C(6) 118.4(7) yes
C(1) C(7) C(8) 111.3(7) yes
C(6) C(7) C(8) 109.2(7) yes
C(7) C(8) C(9) 111.4(8) yes
C(7) C(8) C(10) 107.4(8) yes
C(7) C(8) C(11) 109.1(8) yes
C(9) C(8) C(10) 109.0(10) yes
C(9) C(8) C(11) 110.2(9) yes
C(10) C(8) C(11) 109.6(9) yes
Pd(1) C(12) C(13) 78.8(5) yes
Pd(1) C(12) C(18) 110.9(5) yes
C(13) C(12) C(18) 128.6(9) yes
Pd(1) C(13) C(12) 66.9(5) yes
Pd(1) C(13) C(14) 111.0(6) yes
C(12) C(13) C(14) 130.7(8) yes
Pd(2) C(14) C(13) 101.6(6) yes
Pd(2) C(14) C(15) 71.7(6) yes
C(13) C(14) C(15) 127.2(8) yes
Pd(2) C(15) C(14) 71.7(6) yes
Pd(2) C(15) C(16) 101.3(6) yes
C(14) C(15) C(16) 128.3(9) yes
Pd(3) C(16) C(15) 111.3(6) yes
Pd(3) C(16) C(17) 67.1(5) yes
C(15) C(16) C(17) 128.6(9) yes
Pd(3) C(17) C(16) 77.9(5) yes
Pd(3) C(17) C(18) 112.6(5) yes
C(16) C(17) C(18) 129.7(8) yes
C(12) C(18) C(17) 116.9(7) yes
C(12) C(18) C(19) 111.5(7) yes
C(17) C(18) C(19) 109.9(8) yes
C(18) C(19) C(20) 110.2(10) yes
C(18) C(19) C(21) 108.6(9) yes
C(18) C(19) C(22) 110.5(8) yes
C(20) C(19) C(21) 107(1) yes
C(20) C(19) C(22) 109(1) yes
C(21) C(19) C(22) 110(1) yes
N(1) C(23) C(24) 178(1) yes
N(2) C(25) C(26) 177(1) yes
N(3) C(27) C(28) 178(1) yes
F(1) B(1) F(2) 112(1) yes
F(1) B(1) F(3) 108(2) yes
F(1) B(1) F(4) 115(1) yes
F(2) B(1) F(3) 95(1) yes
F(2) B(1) F(4) 118(2) yes
F(3) B(1) F(4) 103(1) yes
F(5) B(2) F(6) 95(1) yes
F(5) B(2) F(7) 115(2) yes
F(5) B(2) F(8) 112(2) yes
F(6) B(2) F(7) 103(1) yes
F(6) B(2) F(8) 120(2) yes
F(7) B(2) F(8) 108(1) yes

loop_
_geom_bond_atom_site_label_1
_geom_bond_atom_site_label_2
_geom_bond_distance
_geom_bond_publ_flag
Pd(1) Pd(2) 2.7342(9) yes
Pd(1) Pd(3) 2.7905(8) yes
Pd(1) N(1) 2.102(8) yes
Pd(1) C(1) 2.207(8) yes
Pd(1) C(2) 2.317(8) yes
Pd(1) C(12) 2.194(8) yes
Pd(1) C(13) 2.339(9) yes
Pd(2) Pd(3) 2.7332(9) yes
Pd(2) N(2) 2.130(8) yes
Pd(2) C(3) 2.175(9) yes
Pd(2) C(4) 2.182(9) yes
Pd(2) C(14) 2.178(9) yes
Pd(2) C(15) 2.178(9) yes
Pd(3) N(3) 2.092(8) yes
Pd(3) C(5) 2.337(8) yes
Pd(3) C(6) 2.182(8) yes
Pd(3) C(16) 2.337(9) yes
Pd(3) C(17) 2.203(8) yes
F(1) B(1) 1.31(2) yes
F(2) B(1) 1.27(2) yes
F(3) B(1) 1.41(3) yes
F(4) B(1) 1.24(3) yes
F(5) B(2) 1.25(2) yes
F(6) B(2) 1.26(2) yes
F(7) B(2) 1.40(2) yes
F(8) B(2) 1.16(2) yes
N(1) C(23) 1.10(1) yes
N(2) C(25) 1.12(1) yes
N(3) C(27) 1.13(1) yes
C(1) C(2) 1.37(1) yes
C(1) C(7) 1.47(1) yes
C(2) C(3) 1.43(1) yes
C(3) C(4) 1.36(1) yes
C(4) C(5) 1.44(1) yes
C(5) C(6) 1.36(1) yes
C(6) C(7) 1.53(1) yes
C(7) C(8) 1.60(1) yes
C(8) C(9) 1.52(1) yes
C(8) C(10) 1.54(1) yes
C(8) C(11) 1.54(2) yes
C(12) C(13) 1.34(1) yes
C(12) C(18) 1.51(1) yes
C(13) C(14) 1.44(1) yes
C(14) C(15) 1.37(1) yes
C(15) C(16) 1.43(1) yes
C(16) C(17) 1.37(1) yes
C(17) C(18) 1.49(1) yes
C(18) C(19) 1.60(1) yes
C(19) C(20) 1.50(2) yes
C(19) C(21) 1.51(2) yes
C(19) C(22) 1.50(2) yes
C(23) C(24) 1.48(1) yes
C(25) C(26) 1.47(1) yes
C(27) C(28) 1.46(1) yes

loop_
_geom_contact_atom_site_label_1
_geom_contact_atom_site_label_2
_geom_contact_distance
_geom_contact_site_symmetry_2
Pd(1) Pd(2) 2.7342(9) .
Pd(1) Pd(3) 2.7905(8) .
Pd(2) Pd(3) 2.7332(9) .
F(1) C(23) 3.09(1) 3_766
F(1) C(24) 3.09(2) 3_766
F(1) C(27) 3.25(2) 3_766
F(1) C(7) 3.44(1) 3_766
F(1) C(28) 3.44(2) 3_766
F(1) N(3) 3.51(1) 3_766
F(1) N(1) 3.53(1) 3_766
F(2) C(14) 3.10(1) 4_655
F(2) C(13) 3.27(1) 4_655
F(2) C(26) 3.45(2) 2_746
F(2) C(24) 3.47(2) 3_766
F(3) C(24) 3.07(2) 3_666
F(3) C(28) 3.15(2) 3_766
F(3) C(15) 3.21(1) 4_555
F(3) C(16) 3.38(2) 4_555
F(3) C(26) 3.51(2) 2_746
F(4) C(16) 3.08(1) 4_555
F(4) C(11) 3.48(2) 3_766
F(5) C(28) 3.37(3) 3_766
F(5) C(20) 3.59(2) 3_666
F(6) C(28) 3.22(2) 3_766
F(6) C(26) 3.45(2) 4_555
F(6) C(4) 3.59(2) 2_746
F(6) C(25) 3.59(2) 4_555
F(7) C(4) 3.31(1) 2_746
F(7) C(5) 3.33(1) 2_746
F(7) N(2) 3.41(1) 2_646
F(7) C(26) 3.43(2) 4_555
F(7) C(3) 3.45(1) 2_646
F(7) C(2) 3.58(1) 2_646
F(8) C(25) 3.03(2) 2_646
F(8) C(26) 3.24(2) 2_646
F(8) N(2) 3.30(1) 2_646
F(8) C(28) 3.33(2) 3_666
F(8) C(24) 3.58(2) 3_666

loop_
_geom_torsion_atom_site_label_1
_geom_torsion_atom_site_label_2
_geom_torsion_atom_site_label_3
_geom_torsion_atom_site_label_4
_geom_torsion
_geom_torsion_publ_flag
Pd(1) Pd(2) Pd(3) N(3) -11.2(8) yes
Pd(1) Pd(2) Pd(3) C(5) 109.6(2) yes
Pd(1) Pd(2) Pd(3) C(6) 85.6(2) yes
Pd(1) Pd(2) Pd(3) C(16) -109.5(3) yes
Pd(1) Pd(2) Pd(3) C(17) -84.2(2) yes
Pd(1) Pd(2) N(2) C(25) -43(7) yes
Pd(1) Pd(2) C(3) C(2) 6.8(6) yes
Pd(1) Pd(2) C(3) C(4) -119.4(5) yes
Pd(1) Pd(2) C(4) C(3) 59.0(5) yes
Pd(1) Pd(2) C(4) C(5) -67.6(6) yes
Pd(1) Pd(2) C(14) C(13) -7.1(5) yes
Pd(1) Pd(2) C(14) C(15) 118.5(5) yes
Pd(1) Pd(2) C(15) C(14) -60.4(5) yes
Pd(1) Pd(2) C(15) C(16) 66.4(6) yes
Pd(1) Pd(3) Pd(2) N(2) -179.7(4) yes
Pd(1) Pd(3) Pd(2) C(3) -72.2(3) yes
Pd(1) Pd(3) Pd(2) C(4) -104.0(2) yes
Pd(1) Pd(3) Pd(2) C(14) 72.9(3) yes
Pd(1) Pd(3) Pd(2) C(15) 104.6(3) yes
Pd(1) Pd(3) N(3) C(27) -50(2) yes
Pd(1) Pd(3) C(5) C(4) 45.5(6) yes
Pd(1) Pd(3) C(5) C(6) -80.4(5) yes
Pd(1) Pd(3) C(6) C(5) 100.4(5) yes
Pd(1) Pd(3) C(6) C(7) -24.3(5) yes
Pd(1) Pd(3) C(16) C(15) -46.5(7) yes
Pd(1) Pd(3) C(16) C(17) 77.7(5) yes
Pd(1) Pd(3) C(17) C(16) -102.4(5) yes
Pd(1) Pd(3) C(17) C(18) 25.8(6) yes
Pd(1) N(1) C(23) C(24) 119(49) yes
Pd(1) C(1) C(2) C(3) 98.6(9) yes
Pd(1) C(1) C(7) C(6) -53.8(8) yes
Pd(1) C(1) C(7) C(8) 178.4(5) yes
Pd(1) C(2) C(1) C(7) -109.4(8) yes
Pd(1) C(2) C(3) Pd(2) -8.4(7) yes
Pd(1) C(2) C(3) C(4) 68(1) yes
Pd(1) C(12) C(13) C(14) -98.5(10) yes
Pd(1) C(12) C(18) C(17) 57.0(9) yes
Pd(1) C(12) C(18) C(19) -175.4(7) yes
Pd(1) C(13) C(12) C(18) 108.0(9) yes
Pd(1) C(13) C(14) Pd(2) 8.8(6) yes
Pd(1) C(13) C(14) C(15) -66(1) yes
Pd(2) Pd(1) Pd(3) N(3) 177.1(2) yes
Pd(2) Pd(1) Pd(3) C(5) -61.1(2) yes
Pd(2) Pd(1) Pd(3) C(6) -95.5(2) yes
Pd(2) Pd(1) Pd(3) C(16) 60.8(3) yes
Pd(2) Pd(1) Pd(3) C(17) 94.9(2) yes
Pd(2) Pd(1) N(1) C(23) -26(6) yes
Pd(2) Pd(1) C(1) C(2) -43.5(5) yes
Pd(2) Pd(1) C(1) C(7) 83.4(6) yes
Pd(2) Pd(1) C(2) C(1) 132.4(5) yes
Pd(2) Pd(1) C(2) C(3) 7.0(6) yes
Pd(2) Pd(1) C(12) C(13) 41.8(5) yes
Pd(2) Pd(1) C(12) C(18) -85.4(6) yes
Pd(2) Pd(1) C(13) C(12) -133.9(6) yes
Pd(2) Pd(1) C(13) C(14) -7.4(5) yes
Pd(2) Pd(3) Pd(1) N(1) -179.8(2) yes
Pd(2) Pd(3) Pd(1) C(1) 96.0(2) yes
Pd(2) Pd(3) Pd(1) C(2) 61.8(3) yes
Pd(2) Pd(3) Pd(1) C(12) -94.4(2) yes
Pd(2) Pd(3) Pd(1) C(13) -60.7(2) yes
Pd(2) Pd(3) N(3) C(27) -40(3) yes
Pd(2) Pd(3) C(5) C(4) -8.9(5) yes
Pd(2) Pd(3) C(5) C(6) -134.7(5) yes
Pd(2) Pd(3) C(6) C(5) 41.3(5) yes
Pd(2) Pd(3) C(6) C(7) -83.4(5) yes
Pd(2) Pd(3) C(16) C(15) 7.9(6) yes
Pd(2) Pd(3) C(16) C(17) 132.1(6) yes
Pd(2) Pd(3) C(17) C(16) -43.3(5) yes
Pd(2) Pd(3) C(17) C(18) 84.9(6) yes
Pd(2) N(2) C(25) C(26) 59(26) yes
Pd(2) C(3) C(2) C(1) -86.0(10) yes
Pd(2) C(3) C(4) C(5) 90.6(9) yes
Pd(2) C(4) C(3) C(2) -92.6(9) yes
Pd(2) C(4) C(5) Pd(3) 10.5(6) yes
Pd(2) C(4) C(5) C(6) 86.3(10) yes
Pd(2) C(14) C(13) C(12) 85(1) yes
Pd(2) C(14) C(15) C(16) -90.1(9) yes
Pd(2) C(15) C(14) C(13) 90.9(9) yes
Pd(2) C(15) C(16) Pd(3) -9.3(7) yes
Pd(2) C(15) C(16) C(17) -86.5(10) yes
Pd(3) Pd(1) Pd(2) N(2) 179.7(4) yes
Pd(3) Pd(1) Pd(2) C(3) 104.6(3) yes
Pd(3) Pd(1) Pd(2) C(4) 73.3(2) yes
Pd(3) Pd(1) Pd(2) C(14) -105.2(3) yes
Pd(3) Pd(1) Pd(2) C(15) -73.3(3) yes
Pd(3) Pd(1) N(1) C(23) -25(5) yes
Pd(3) Pd(1) C(1) C(2) -102.4(5) yes
Pd(3) Pd(1) C(1) C(7) 24.5(5) yes
Pd(3) Pd(1) C(2) C(1) 77.8(5) yes
Pd(3) Pd(1) C(2) C(3) -47.6(7) yes
Pd(3) Pd(1) C(12) C(13) 100.9(5) yes
Pd(3) Pd(1) C(12) C(18) -26.3(6) yes
Pd(3) Pd(1) C(13) C(12) -79.7(5) yes
Pd(3) Pd(1) C(13) C(14) 46.8(6) yes
Pd(3) Pd(2) Pd(1) N(1) 0.7(9) yes
Pd(3) Pd(2) Pd(1) C(1) -83.9(2) yes
Pd(3) Pd(2) Pd(1) C(2) -109.0(2) yes
Pd(3) Pd(2) Pd(1) C(12) 85.9(2) yes
Pd(3) Pd(2) Pd(1) C(13) 109.8(2) yes
Pd(3) Pd(2) N(2) C(25) 136(7) yes
Pd(3) Pd(2) C(3) C(2) 65.6(6) yes
Pd(3) Pd(2) C(3) C(4) -60.7(5) yes
Pd(3) Pd(2) C(4) C(3) 118.0(5) yes
Pd(3) Pd(2) C(4) C(5) -8.6(5) yes
Pd(3) Pd(2) C(14) C(13) -65.9(6) yes
Pd(3) Pd(2) C(14) C(15) 59.7(5) yes
Pd(3) Pd(2) C(15) C(14) -119.3(5) yes
Pd(3) Pd(2) C(15) C(16) 7.5(6) yes
Pd(3) N(3) C(27) C(28) 35(46) yes
Pd(3) C(5) C(4) C(3) -65(1) yes
Pd(3) C(5) C(6) C(7) 108.5(8) yes
Pd(3) C(6) C(5) C(4) -97.5(9) yes
Pd(3) C(6) C(7) C(1) 53.7(8) yes
Pd(3) C(6) C(7) C(8) -177.6(6) yes
Pd(3) C(16) C(15) C(14) 66(1) yes
Pd(3) C(16) C(17) C(18) -109.5(9) yes
Pd(3) C(17) C(16) C(15) 99.7(9) yes
Pd(3) C(17) C(18) C(12) -57.2(9) yes
Pd(3) C(17) C(18) C(19) 174.5(6) yes
N(1) Pd(1) Pd(2) N(2) -179(1) yes
N(1) Pd(1) Pd(2) C(3) 105.3(9) yes
N(1) Pd(1) Pd(2) C(4) 74.0(9) yes
N(1) Pd(1) Pd(2) C(14) -104.5(9) yes
N(1) Pd(1) Pd(2) C(15) -72.6(10) yes
N(1) Pd(1) Pd(3) N(3) -2.7(3) yes
N(1) Pd(1) Pd(3) C(5) 119.1(3) yes
N(1) Pd(1) Pd(3) C(6) 84.7(3) yes
N(1) Pd(1) Pd(3) C(16) -119.1(3) yes
N(1) Pd(1) Pd(3) C(17) -84.9(3) yes
N(1) Pd(1) C(1) C(2) 149.1(5) yes
N(1) Pd(1) C(1) C(7) -84.0(6) yes
N(1) Pd(1) C(2) C(1) -34.5(6) yes
N(1) Pd(1) C(2) C(3) -159.9(6) yes
N(1) Pd(1) C(12) C(13) -150.8(6) yes
N(1) Pd(1) C(12) C(18) 82.0(6) yes
N(1) Pd(1) C(13) C(12) 32.8(6) yes
N(1) Pd(1) C(13) C(14) 159.4(6) yes
N(2) Pd(2) Pd(1) C(1) 95.8(5) yes
N(2) Pd(2) Pd(1) C(2) 70.7(5) yes
N(2) Pd(2) Pd(1) C(12) -94.4(5) yes
N(2) Pd(2) Pd(1) C(13) -70.5(5) yes
N(2) Pd(2) Pd(3) N(3) 169.1(9) yes
N(2) Pd(2) Pd(3) C(5) -70.1(5) yes
N(2) Pd(2) Pd(3) C(6) -94.1(5) yes
N(2) Pd(2) Pd(3) C(16) 70.8(5) yes
N(2) Pd(2) Pd(3) C(17) 96.1(5) yes
N(2) Pd(2) C(3) C(2) -143.1(6) yes
N(2) Pd(2) C(3) C(4) 90.6(5) yes
N(2) Pd(2) C(4) C(3) -91.2(5) yes
N(2) Pd(2) C(4) C(5) 142.2(6) yes
N(2) Pd(2) C(14) C(13) 142.8(6) yes
N(2) Pd(2) C(14) C(15) -91.5(6) yes
N(2) Pd(2) C(15) C(14) 89.9(6) yes
N(2) Pd(2) C(15) C(16) -143.3(6) yes
N(3) Pd(3) Pd(1) C(1) -86.9(3) yes
N(3) Pd(3) Pd(1) C(2) -121.1(3) yes
N(3) Pd(3) Pd(1) C(12) 82.7(3) yes
N(3) Pd(3) Pd(1) C(13) 116.4(3) yes
N(3) Pd(3) Pd(2) C(3) -83.4(9) yes
N(3) Pd(3) Pd(2) C(4) -115.2(8) yes
N(3) Pd(3) Pd(2) C(14) 61.8(9) yes
N(3) Pd(3) Pd(2) C(15) 93.4(8) yes
N(3) Pd(3) C(5) C(4) 156.9(6) yes
N(3) Pd(3) C(5) C(6) 31.0(6) yes
N(3) Pd(3) C(6) C(5) -153.2(5) yes
N(3) Pd(3) C(6) C(7) 82.1(6) yes
N(3) Pd(3) C(16) C(15) -156.4(6) yes
N(3) Pd(3) C(16) C(17) -32.2(6) yes
N(3) Pd(3) C(17) C(16) 150.7(6) yes
N(3) Pd(3) C(17) C(18) -81.1(6) yes
C(1) Pd(1) Pd(2) C(3) 20.7(3) yes
C(1) Pd(1) Pd(2) C(4) -10.6(3) yes
C(1) Pd(1) Pd(2) C(14) 170.9(3) yes
C(1) Pd(1) Pd(2) C(15) -157.2(4) yes
C(1) Pd(1) Pd(3) C(5) 35.0(3) yes
C(1) Pd(1) Pd(3) C(6) 0.6(3) yes
C(1) Pd(1) Pd(3) C(16) 156.8(3) yes
C(1) Pd(1) Pd(3) C(17) -169.0(3) yes
C(1) Pd(1) N(1) C(23) 59(5) yes
C(1) Pd(1) C(2) C(3) -125.4(9) yes
C(1) Pd(1) C(12) C(13) 162(1) yes
C(1) Pd(1) C(12) C(18) 34(1) yes
C(1) Pd(1) C(13) C(12) -170.7(7) yes
C(1) Pd(1) C(13) C(14) -44(1) yes
C(1) C(2) Pd(1) C(12) 171.7(7) yes
C(1) C(2) Pd(1) C(13) 175.5(5) yes
C(1) C(2) C(3) C(4) -8(1) yes
C(1) C(7) C(6) C(5) -37(1) yes
C(1) C(7) C(8) C(9) 64(1) yes
C(1) C(7) C(8) C(10) -55(1) yes
C(1) C(7) C(8) C(11) -173.9(8) yes
C(2) Pd(1) Pd(2) C(3) -4.4(4) yes
C(2) Pd(1) Pd(2) C(4) -35.7(3) yes
C(2) Pd(1) Pd(2) C(14) 145.8(3) yes
C(2) Pd(1) Pd(2) C(15) 177.6(4) yes
C(2) Pd(1) Pd(3) C(5) 0.8(4) yes
C(2) Pd(1) Pd(3) C(6) -33.7(3) yes
C(2) Pd(1) Pd(3) C(16) 122.6(4) yes
C(2) Pd(1) Pd(3) C(17) 156.7(4) yes
C(2) Pd(1) N(1) C(23) 78(5) yes
C(2) Pd(1) C(1) C(7) 126.9(8) yes
C(2) Pd(1) C(12) C(13) 5(1) yes
C(2) Pd(1) C(12) C(18) -121.6(8) yes
C(2) Pd(1) C(13) C(12) -177.3(5) yes
C(2) Pd(1) C(13) C(14) -50.8(7) yes
C(2) C(1) Pd(1) C(12) -163(1) yes
C(2) C(1) Pd(1) C(13) -9(1) yes
C(2) C(1) C(7) C(6) 37(1) yes
C(2) C(1) C(7) C(8) -90(1) yes
C(2) C(3) Pd(2) C(4) 126.2(9) yes
C(2) C(3) Pd(2) C(14) -46.3(9) yes
C(2) C(3) Pd(2) C(15) 29(4) yes
C(2) C(3) C(4) C(5) -2(1) yes
C(3) Pd(2) Pd(1) C(12) -169.5(4) yes
C(3) Pd(2) Pd(1) C(13) -145.6(3) yes
C(3) Pd(2) Pd(3) C(5) 37.4(4) yes
C(3) Pd(2) Pd(3) C(6) 13.3(4) yes
C(3) Pd(2) Pd(3) C(16) 178.3(4) yes
C(3) Pd(2) Pd(3) C(17) -156.5(4) yes
C(3) Pd(2) N(2) C(25) 27(7) yes
C(3) Pd(2) C(4) C(5) -126.6(8) yes
C(3) Pd(2) C(14) C(13) 45.7(8) yes
C(3) Pd(2) C(14) C(15) 171.3(5) yes
C(3) Pd(2) C(15) C(14) -82(4) yes
C(3) Pd(2) C(15) C(16) 44(4) yes
C(3) C(2) Pd(1) C(12) 46(1) yes
C(3) C(2) Pd(1) C(13) 50.1(7) yes
C(3) C(2) C(1) C(7) -10(1) yes
C(3) C(4) Pd(2) C(14) 77(4) yes
C(3) C(4) Pd(2) C(15) 171.0(6) yes
C(3) C(4) C(5) C(6) 10(1) yes
C(4) Pd(2) Pd(1) C(12) 159.1(3) yes
C(4) Pd(2) Pd(1) C(13) -176.9(3) yes
C(4) Pd(2) Pd(3) C(5) 5.6(3) yes
C(4) Pd(2) Pd(3) C(6) -18.5(3) yes
C(4) Pd(2) Pd(3) C(16) 146.5(4) yes
C(4) Pd(2) Pd(3) C(17) 171.7(3) yes
C(4) Pd(2) N(2) C(25) 64(7) yes
C(4) Pd(2) C(14) C(13) -26(4) yes
C(4) Pd(2) C(14) C(15) 99(4) yes
C(4) Pd(2) C(15) C(14) -172.2(5) yes
C(4) Pd(2) C(15) C(16) -45.3(9) yes
C(4) C(3) Pd(2) C(14) -172.5(5) yes
C(4) C(3) Pd(2) C(15) -96(4) yes
C(4) C(5) Pd(3) C(6) 125.9(9) yes
C(4) C(5) Pd(3) C(16) -51.8(7) yes
C(4) C(5) Pd(3) C(17) -44(1) yes
C(4) C(5) C(6) C(7) 11(1) yes
C(5) Pd(3) Pd(1) C(12) -155.4(3) yes
C(5) Pd(3) Pd(1) C(13) -121.7(3) yes
C(5) Pd(3) Pd(2) C(14) -177.4(4) yes
C(5) Pd(3) Pd(2) C(15) -145.8(3) yes
C(5) Pd(3) N(3) C(27) -155(2) yes
C(5) Pd(3) C(6) C(7) -124.7(8) yes
C(5) Pd(3) C(16) C(15) 51.0(8) yes
C(5) Pd(3) C(16) C(17) 175.2(5) yes
C(5) Pd(3) C(17) C(16) -10(1) yes
C(5) Pd(3) C(17) C(18) 118.0(8) yes
C(5) C(4) Pd(2) C(14) -48(4) yes
C(5) C(4) Pd(2) C(15) 44.4(8) yes
C(5) C(6) Pd(3) C(16) 4(1) yes
C(5) C(6) Pd(3) C(17) 161(1) yes
C(5) C(6) C(7) C(8) 90(1) yes
C(6) Pd(3) Pd(1) C(12) 170.2(3) yes
C(6) Pd(3) Pd(1) C(13) -156.1(3) yes
C(6) Pd(3) Pd(2) C(14) 158.5(4) yes
C(6) Pd(3) Pd(2) C(15) -169.9(3) yes
C(6) Pd(3) N(3) C(27) -137(2) yes
C(6) Pd(3) C(16) C(15) 47(1) yes
C(6) Pd(3) C(16) C(17) 171.9(7) yes
C(6) Pd(3) C(17) C(16) -163(1) yes
C(6) Pd(3) C(17) C(18) -35(1) yes
C(6) C(5) Pd(3) C(16) -177.7(5) yes
C(6) C(5) Pd(3) C(17) -170.8(7) yes
C(6) C(7) C(8) C(9) -68(1) yes
C(6) C(7) C(8) C(10) 172.3(8) yes
C(6) C(7) C(8) C(11) 53.5(10) yes
C(7) C(1) Pd(1) C(12) -36(1) yes
C(7) C(1) Pd(1) C(13) 117.1(8) yes
C(7) C(6) Pd(3) C(16) -119.8(8) yes
C(7) C(6) Pd(3) C(17) 36(1) yes
C(12) Pd(1) Pd(2) C(14) -19.3(3) yes
C(12) Pd(1) Pd(2) C(15) 12.5(4) yes
C(12) Pd(1) Pd(3) C(16) -33.6(4) yes
C(12) Pd(1) Pd(3) C(17) 0.6(3) yes
C(12) Pd(1) N(1) C(23) -112(5) yes
C(12) Pd(1) C(13) C(14) 126.5(9) yes
C(12) C(13) C(14) C(15) 10(1) yes
C(12) C(18) C(17) C(16) 35(1) yes
C(12) C(18) C(19) C(20) 45(1) yes
C(12) C(18) C(19) C(21) 162(1) yes
C(12) C(18) C(19) C(22) -75(1) yes
C(13) Pd(1) Pd(2) C(14) 4.6(3) yes
C(13) Pd(1) Pd(2) C(15) 36.5(4) yes
C(13) Pd(1) Pd(3) C(16) 0.1(4) yes
C(13) Pd(1) Pd(3) C(17) 34.2(3) yes
C(13) Pd(1) N(1) C(23) -130(5) yes
C(13) Pd(1) C(12) C(18) -127.2(9) yes
C(13) C(12) C(18) C(17) -35(1) yes
C(13) C(12) C(18) C(19) 92(1) yes
C(13) C(14) Pd(2) C(15) -125.6(8) yes
C(13) C(14) C(15) C(16) 0(1) yes
C(14) Pd(2) Pd(3) C(16) -36.5(4) yes
C(14) Pd(2) Pd(3) C(17) -11.3(4) yes
C(14) Pd(2) N(2) C(25) -115(7) yes
C(14) Pd(2) C(15) C(16) 126.9(9) yes
C(14) C(13) C(12) C(18) 9(1) yes
C(14) C(15) C(16) C(17) -10(1) yes
C(15) Pd(2) Pd(3) C(16) -4.9(4) yes
C(15) Pd(2) Pd(3) C(17) 20.3(4) yes
C(15) Pd(2) N(2) C(25) -151(7) yes
C(15) C(16) Pd(3) C(17) -124.2(9) yes
C(15) C(16) C(17) C(18) -9(1) yes
C(16) Pd(3) N(3) C(27) 51(2) yes
C(16) Pd(3) C(17) C(18) 128.2(9) yes
C(16) C(17) C(18) C(19) -92(1) yes
C(17) Pd(3) N(3) C(27) 33(2) yes
C(17) C(18) C(19) C(20) 176.8(9) yes
C(17) C(18) C(19) C(21) -65(1) yes
C(17) C(18) C(19) C(22) 55(1) yes
C(17) C(18) C(19) C(22) 55(1) yes
